data_2006725
loop_
_publ_author_name
'Bursavich, Matthew G.'
'Fronczek, Frank R.'

_publ_section_title
;
 <i>tert</i>-Butyl Carbamate at 100K
;
_journal_issue 11
_journal_name_full 'Acta Crystallographica Section C'
_journal_page_first IUC9700022
_journal_paper_doi 10.1107/S0108270197099320
_journal_volume 53
_journal_year 1997
_chemical_formula_moiety 'C5 H11 N O2'
_chemical_formula_sum 'C5 H11 N O2'
_chemical_formula_weight 117.15
_chemical_name_systematic
;
t-butyl carbamate
;
_space_group_IT_number 14
_symmetry_cell_setting monoclinic
_symmetry_space_group_name_Hall '-P 2ybc'
_symmetry_space_group_name_H-M 'P 1 21/c 1'
_cell_angle_alpha 90
_cell_angle_beta 98.100(10)
_cell_angle_gamma 90
_cell_formula_units_Z 4
_cell_length_a 5.2107(8)
_cell_length_b 9.9100(10)
_cell_length_c 13.065(2)
_cell_measurement_reflns_used 25
_cell_measurement_temperature 100
_cell_measurement_theta_max 19
_cell_measurement_theta_min 10
_cell_volume 667.92(16)
_computing_cell_refinement CAD4_(Enraf-Nonius,_1994)
_computing_data_collection CAD4_(Enraf-Nonius,_1994)
_computing_data_reduction process_MolEN_(Fair,_1990)
_computing_publication_material BTABLE_PTABLE_CIF_IN_MolEN_(Fair,_1990)
_computing_structure_refinement LSFM_MolEN_(Fair,_1990)
_computing_structure_solution Direct_methods_(SIR,_Burla_et_al.,_1989)
_diffrn_ambient_temperature 100
_diffrn_measurement_device Enraf_Nonius_CAD4
_diffrn_measurement_method \q/2\q
_diffrn_radiation_monochromator graphite
_diffrn_radiation_source Sealed_tube
_diffrn_radiation_type Mo-K\a
_diffrn_radiation_wavelength 0.71073
_diffrn_reflns_av_R_equivalents 0.018
_diffrn_reflns_av_sigmaI/netI 1.000
_diffrn_reflns_limit_h_max 7
_diffrn_reflns_limit_h_min 0
_diffrn_reflns_limit_k_max 14
_diffrn_reflns_limit_k_min 0
_diffrn_reflns_limit_l_max 19
_diffrn_reflns_limit_l_min -19
_diffrn_reflns_number 2670
_diffrn_reflns_theta_max 32
_diffrn_reflns_theta_min 2.5
_diffrn_standards_decay_% 0.9
_diffrn_standards_interval_time 60
_diffrn_standards_number 3
_exptl_absorpt_coefficient_mu 0.084
_exptl_absorpt_correction_type none
_exptl_crystal_colour colorless
_exptl_crystal_density_diffrn 1.165
_exptl_crystal_density_method none
_exptl_crystal_description prism
_exptl_crystal_F_000 256
_exptl_crystal_size_max 0.43
_exptl_crystal_size_mid 0.32
_exptl_crystal_size_min 0.25
_refine_diff_density_max 0.33
_refine_diff_density_min -0.25
_refine_ls_abs_structure_details ' ?'
_refine_ls_extinction_coef 1.1E-6(3)
_refine_ls_extinction_method isotropic_(Zachariasen,_1963)
_refine_ls_goodness_of_fit_all 1.612
_refine_ls_goodness_of_fit_obs 1.602
_refine_ls_hydrogen_treatment refined_isotropically
_refine_ls_matrix_type full
_refine_ls_number_constraints 0
_refine_ls_number_parameters 118
_refine_ls_number_reflns 1858
_refine_ls_number_restraints 0
_refine_ls_R_factor_all 0.065
_refine_ls_R_factor_obs .045
_refine_ls_shift/esd_max 0.000
_refine_ls_shift/esd_mean 0.000
_refine_ls_structure_factor_coef Fsqd
_refine_ls_weighting_details 'w = 4Fo^2^/(\s^2^(Fo^2^) + 0.0004 Fo^4^)'
_refine_ls_weighting_scheme calc
_refine_ls_wR_factor_all 0.042
_refine_ls_wR_factor_obs .041
_reflns_number_observed 1858
_reflns_number_total 2323
_reflns_observed_criterion >1.0\s(I)
_cod_data_source_file qb0024.cif
_cod_data_source_block tBuCarbamate_100K
_cod_depositor_comments
;
The following automatic conversions were performed:

'_atom_site_thermal_displace_type' tag value 'Uij' was replaced with
'Uani' value 8 times.

Automatic conversion script
Id: cif_fix_values 1646 2011-03-28 12:23:43Z adriana 

The following automatic conversions were performed:

'_refine_ls_weighting_scheme' value '4Fo^2^/(\s^2^(Fo^2^) + 0.0004
Fo^4^)' was changed to 'calc'. New tag '_refine_ls_weighting_details'
was created. The value of the new tag was set to 'w =
4Fo^2^/(\s^2^(Fo^2^) + 0.0004 Fo^4^)'.

Automatic conversion script
Id: cif_fix_values 3143 2015-03-26 13:38:13Z robertas 
;
_cod_original_cell_volume 667.9(3)
_cod_original_sg_symbol_H-M 'P 21/c'
_cod_database_code 2006725

loop_
_symmetry_equiv_pos_as_xyz
x,y,z
-x,1/2+y,1/2-z
-x,-y,-z
+x,1/2-y,1/2+z

loop_
_atom_site_aniso_label
_atom_site_aniso_U_11
_atom_site_aniso_U_22
_atom_site_aniso_U_33
_atom_site_aniso_U_12
_atom_site_aniso_U_13
_atom_site_aniso_U_23
_atom_site_aniso_type_symbol
O1 .0152(3) .0340(4) .0217(3) .0006(3) .0055(3) -.0028(3) O
O2 .0151(3) .0289(4) .0176(3) -.0008(3) .0037(2) -.0044(3) O
N1 .0147(3) .0348(5) .0180(4) -.0003(4) .0043(3) -.0022(4) N
C1 .0176(4) .0192(5) .0172(4) -.0007(4) .0037(3) .0007(4) C
C2 .0163(4) .0271(5) .0193(4) -.0004(4) .0010(3) -.0060(4) C
C3 .0294(5) .0317(6) .0238(5) .0038(5) .0000(4) .0018(5) C
C4 .0243(5) .0495(7) .0246(5) -.0017(5) .0051(4) -.0130(5) C
C5 .0218(5) .0251(5) .0360(6) -.0028(4) .0056(4) -.0080(5) C

loop_
_atom_site_label
_atom_site_fract_x
_atom_site_fract_y
_atom_site_fract_z
_atom_site_U_iso_or_equiv
_atom_site_thermal_displace_type
_atom_site_calc_flag
_atom_site_calc_attached_atom
_atom_site_type_symbol
O1 .20240(10) .05807(9) .61829(6) .0223(3) Uani ? ? O
O2 -.04880(10) .11727(8) .74082(5) .0197(3) Uani ? ? O
N1 -.2354(2) .07250(10) .58180(7) .0210(4) Uani ? ? N
C1 -.0107(2) .08070(10) .64513(8) .0180(4) Uani ? ? C
C2 .1725(2) .14080(10) .82277(8) .0204(4) Uani ? ? C
C3 .3233(2) .01110(10) .84626(9) .0281(5) Uani ? ? C
C4 .0390(2) .18330(10) .91388(9) .0310(6) Uani ? ? C
C5 .3379(2) .25550(10) .79123(9) .0270(5) Uani ? ? C
H1N -.229(2) .0390(10) .5197(9) .032(3) Uiso ? ? H
H2N -.380(2) .0840(10) .6080(10) .035(4) Uiso ? ? H
H3a .453(2) .0240(10) .9060(10) .041(4) Uiso ? ? H
H3b .205(2) -.0620(10) .8630(10) .039(4) Uiso ? ? H
H3c .412(2) -.0190(10) .7880(10) .046(4) Uiso ? ? H
H4a .174(2) .1990(10) .9733(9) .034(4) Uiso ? ? H
H4b -.067(3) .2650(10) .8980(10) .045(4) Uiso ? ? H
H4c -.079(2) .1120(10) .9310(10) .038(4) Uiso ? ? H
H5a .455(2) .2860(10) .8510(10) .045(4) Uiso ? ? H
H5b .443(2) .2300(10) .7350(10) .044(4) Uiso ? ? H
H5c .222(2) .3360(10) .7680(10) .036(4) Uiso ? ? H

loop_
_atom_type_symbol
_atom_type_scat_dispersion_real
_atom_type_scat_dispersion_imag
_atom_type_scat_source
C 0.002 0.002 International_Tables_Vol_IV_Table_2.3.1
H 0.000 0.000 International_Tables_Vol_IV_Table_2.3.1
N 0.004 0.003 International_Tables_Vol_IV_Table_2.3.1
O 0.008 0.006 International_Tables_Vol_IV_Table_2.3.1

loop_
_geom_angle_atom_site_label_1
_geom_angle_atom_site_label_2
_geom_angle_atom_site_label_3
_geom_angle
C1 O2 C2 120.97(5)
C1 N1 H1N 116.6(5)
C1 N1 H2N 118.5(6)
H1N N1 H2N 123.5(8)
O1 C1 O2 124.88(6)
O1 C1 N1 123.95(6)
O2 C1 N1 111.17(6)
O2 C2 C3 110.05(6)
O2 C2 C4 102.39(5)
O2 C2 C5 109.64(6)
C3 C2 C4 110.99(7)
C3 C2 C5 113.08(6)
C4 C2 C5 110.16(7)
C2 C3 H3a 109.3(5)
C2 C3 H3b 110.0(5)
C2 C3 H3c 112.4(5)
H3a C3 H3b 107.6(7)
H3a C3 H3c 108.4(7)
H3b C3 H3c 109.0(7)
C2 C4 H4a 107.7(5)
C2 C4 H4b 111.4(5)
C2 C4 H4c 110.2(5)
H4a C4 H4b 111.1(7)
H4a C4 H4c 109.5(7)
H4b C4 H4c 106.9(7)
C2 C5 H5a 109.6(5)
C2 C5 H5b 113.5(5)
C2 C5 H5c 109.6(5)
H5a C5 H5b 108.5(7)
H5a C5 H5c 105.7(7)
H5b C5 H5c 109.6(7)

loop_
_geom_bond_atom_site_label_1
_geom_bond_atom_site_label_2
_geom_bond_site_symmetry_1
_geom_bond_site_symmetry_2
_geom_bond_distance
_geom_bond_publ_flag
O1 C1 . . 1.2317(7) ?
O2 C1 . . 1.3429(8) ?
O2 C2 . . 1.4771(8) ?
N1 C1 . . 1.3374(9) ?
N1 H1N . . .882(9) ?
N1 H2N . . .876(9) ?
C2 C3 . . 1.5160(10) ?
C2 C4 . . 1.5210(10) ?
C2 C5 . . 1.5180(10) ?
C3 H3a . . .967(9) ?
C3 H3b . . .992(9) ?
C3 H3c . . .990(10) ?
C4 H4a . . .984(9) ?
C4 H4b . . .990(10) ?
C4 H4c . . .986(9) ?
C5 H5a . . .970(10) ?
C5 H5b . . 1.004(9) ?
C5 H5c . . 1.023(9) ?

loop_
_geom_torsion_atom_site_label_1
_geom_torsion_atom_site_label_2
_geom_torsion_atom_site_label_3
_geom_torsion_atom_site_label_4
_geom_torsion
C2 O2 C1 O1 3.4(2)
C2 O2 C1 N1 -176.38(9)
C1 O2 C2 C3 -63.70(10)
C1 O2 C2 C4 178.25(9)
C1 O2 C2 C5 61.30(10)
